data_4000635
_journal_name_full 'Chemistry of Materials'
_journal_paper_doi 10.1021/cm051196a
_journal_year 2005
_chemical_formula_sum 'Dy Ni0.59 Sb2'
_chemical_formula_weight 440.64
_space_group_IT_number 129
_symmetry_cell_setting tetragonal
_symmetry_space_group_name_Hall '-P 4a 2a'
_symmetry_space_group_name_H-M 'P 4/n m m :2'
_cell_angle_alpha 90.00
_cell_angle_beta 90.00
_cell_angle_gamma 90.00
_cell_formula_units_Z 2
_cell_length_a 4.2840(5)
_cell_length_b 4.2840(5)
_cell_length_c 9.2660(12)
_cell_measurement_temperature 298(2)
_cell_volume 170.06(4)
_diffrn_ambient_temperature 298(2)
_exptl_crystal_density_diffrn 8.605
_cod_original_sg_symbol_H-M 'P 4/n m m'
_cod_database_code 4000635

loop_
_symmetry_equiv_pos_as_xyz
'x, y, z'
'-x+1/2, -y+1/2, z'
'x+1/2, -y, -z'
'-x, y+1/2, -z'
'-y, -x, -z'
'y+1/2, x+1/2, -z'
'y, -x+1/2, z'
'-y+1/2, x, z'
'-x, -y, -z'
'x-1/2, y-1/2, -z'
'-x-1/2, y, z'
'x, -y-1/2, z'
'y, x, z'
'-y-1/2, -x-1/2, z'
'-y, x-1/2, -z'
'y-1/2, -x, -z'

loop_
_atom_site_label
_atom_site_type_symbol
_atom_site_fract_x
_atom_site_fract_y
_atom_site_fract_z
_atom_site_U_iso_or_equiv
_atom_site_adp_type
_atom_site_occupancy
_atom_site_symmetry_multiplicity
_atom_site_calc_flag
_atom_site_refinement_flags
_atom_site_disorder_assembly
_atom_site_disorder_group
Dy1 Dy 0.2500 0.2500 0.76260(9) 0.0137(4) Uani 1 8 d S . .
Sb2 Sb 0.7500 0.2500 0.5000 0.0137(4) Uani 1 8 d S . .
Sb1 Sb 0.2500 0.2500 0.13178(14) 0.0205(4) Uani 1 8 d S . .
Ni1 Ni 0.7500 0.2500 0.0000 0.0169(15) Uani 0.592(13) 8 d SP . .

loop_
_atom_site_aniso_label
_atom_site_aniso_U_11
_atom_site_aniso_U_22
_atom_site_aniso_U_33
_atom_site_aniso_U_23
_atom_site_aniso_U_13
_atom_site_aniso_U_12
Dy1 0.0141(4) 0.0141(4) 0.0128(5) 0.000 0.000 0.000
Sb2 0.0136(5) 0.0136(5) 0.0139(7) 0.000 0.000 0.000
Sb1 0.0206(5) 0.0206(5) 0.0203(7) 0.000 0.000 0.000
Ni1 0.0169(18) 0.0169(18) 0.017(2) 0.000 0.000 0.000

loop_
_geom_bond_atom_site_label_1
_geom_bond_atom_site_label_2
_geom_bond_distance
_geom_bond_site_symmetry_2
_geom_bond_publ_flag
Dy1 Ni1 3.0703(6) 9_666 ?
Dy1 Ni1 3.0703(6) 1_556 ?
Dy1 Ni1 3.0703(6) 9_656 ?
Dy1 Ni1 3.0703(6) 1_456 ?
Dy1 Sb1 3.1834(6) 9_666 ?
Dy1 Sb1 3.1834(6) 9_556 ?
Dy1 Sb1 3.1834(6) 9_566 ?
Dy1 Sb1 3.1834(6) 9_656 ?
Dy1 Sb2 3.2418(7) 9_656 ?
Dy1 Sb2 3.2418(7) 1_455 ?
Dy1 Sb2 3.2418(7) . ?
Dy1 Sb2 3.2418(7) 9_666 ?
Sb2 Sb2 3.0292(4) 9_766 ?
Sb2 Sb2 3.0292(4) 9_656 ?
Sb2 Sb2 3.0292(4) 9_666 ?
Sb2 Sb2 3.0292(4) 9_756 ?
Sb2 Dy1 3.2418(7) 9_656 ?
Sb2 Dy1 3.2418(7) 1_655 ?
Sb2 Dy1 3.2418(7) 9_666 ?
Sb1 Ni1 2.4656(7) 9_655 ?
Sb1 Ni1 2.4656(7) 1_455 ?
Sb1 Ni1 2.4656(7) 9_665 ?
Sb1 Ni1 2.4656(7) . ?
Sb1 Dy1 3.1834(6) 9_666 ?
Sb1 Dy1 3.1834(6) 9_556 ?
Sb1 Dy1 3.1834(6) 9_566 ?
Sb1 Dy1 3.1834(6) 9_656 ?
Sb1 Dy1 3.4208(15) 1_554 ?
Ni1 Sb1 2.4656(7) 9_655 ?
Ni1 Sb1 2.4656(7) 1_655 ?
Ni1 Sb1 2.4656(7) 9_665 ?
Ni1 Dy1 3.0703(6) 1_554 ?
Ni1 Dy1 3.0703(6) 9_666 ?
Ni1 Dy1 3.0703(6) 9_656 ?
Ni1 Dy1 3.0703(6) 1_654 ?
